data_7023118
loop_
_publ_author_name
'Saha, Tanmoy Kumar'
'Mandal, Mrinmay'
'Thunga, Madhubabu'
'Chakraborty, Debashis'
'Ramkumar, Venkatachalam'

_publ_section_title
;
 Imino phenoxide complexes of niobium and tantalum as catalysts for the
 polymerization of lactides, \e-caprolactone and ethylene.
;
_journal_issue 28
_journal_name_full 'Dalton transactions (Cambridge, England : 2003)'
_journal_page_first 10304
_journal_page_last 10314
_journal_paper_doi 10.1039/c3dt50752a
_journal_volume 42
_journal_year 2013
_chemical_formula_sum 'C26 H38 Cl2 N O4 Ta'
_chemical_formula_weight 680.42
_chemical_name_systematic
;

?

;
_space_group_IT_number 2
_symmetry_cell_setting triclinic
_symmetry_space_group_name_Hall '-P 1'
_symmetry_space_group_name_H-M 'P -1'
_atom_sites_solution_hydrogens geom
_atom_sites_solution_primary direct
_atom_sites_solution_secondary difmap
_audit_creation_method SHELXL-97
_cell_angle_alpha 82.367(4)
_cell_angle_beta 89.663(4)
_cell_angle_gamma 85.383(4)
_cell_formula_units_Z 2
_cell_length_a 9.8857(8)
_cell_length_b 10.6918(8)
_cell_length_c 13.7932(10)
_cell_measurement_reflns_used 6569
_cell_measurement_temperature 173(2)
_cell_measurement_theta_max 28.57
_cell_measurement_theta_min 2.54
_cell_volume 1440.26(19)
_computing_cell_refinement 'Bruker SMART'
_computing_data_collection 'Bruker SMART'
_computing_data_reduction 'Bruker SAINT'
_computing_molecular_graphics 'Bruker SHELXTL'
_computing_publication_material 'Bruker SHELXTL'
_computing_structure_refinement 'SHELXL-97 (Sheldrick, 1997)'
_computing_structure_solution 'SHELXS-97 (Sheldrick, 1990)'
_diffrn_ambient_temperature 173(2)
_diffrn_measured_fraction_theta_full 0.975
_diffrn_measured_fraction_theta_max 0.926
_diffrn_measurement_device_type 'CCD area detector'
_diffrn_measurement_method 'phi and omega scans'
_diffrn_radiation_monochromator graphite
_diffrn_radiation_source 'fine-focus sealed tube'
_diffrn_radiation_type MoK\a
_diffrn_radiation_wavelength 0.71073
_diffrn_reflns_av_R_equivalents 0.0422
_diffrn_reflns_av_sigmaI/netI 0.0474
_diffrn_reflns_limit_h_max 13
_diffrn_reflns_limit_h_min -13
_diffrn_reflns_limit_k_max 13
_diffrn_reflns_limit_k_min -14
_diffrn_reflns_limit_l_max 16
_diffrn_reflns_limit_l_min -18
_diffrn_reflns_number 18573
_diffrn_reflns_theta_full 25.00
_diffrn_reflns_theta_max 28.78
_diffrn_reflns_theta_min 1.93
_exptl_absorpt_coefficient_mu 4.031
_exptl_absorpt_correction_T_max 0.3328
_exptl_absorpt_correction_T_min 0.3096
_exptl_absorpt_correction_type none
_exptl_crystal_colour clear
_exptl_crystal_density_diffrn 1.569
_exptl_crystal_density_meas 0
_exptl_crystal_density_method 'not measured'
_exptl_crystal_description Block
_exptl_crystal_F_000 680
_exptl_crystal_size_max 0.38
_exptl_crystal_size_mid 0.36
_exptl_crystal_size_min 0.35
_refine_diff_density_max 9.940
_refine_diff_density_min -1.929
_refine_diff_density_rms 0.240
_refine_ls_extinction_method none
_refine_ls_goodness_of_fit_ref 1.048
_refine_ls_hydrogen_treatment mixed
_refine_ls_matrix_type full
_refine_ls_number_parameters 348
_refine_ls_number_reflns 6956
_refine_ls_number_restraints 1
_refine_ls_restrained_S_all 1.048
_refine_ls_R_factor_all 0.0656
_refine_ls_R_factor_gt 0.0600
_refine_ls_shift/su_max 0.002
_refine_ls_shift/su_mean 0.000
_refine_ls_structure_factor_coef Fsqd
_refine_ls_weighting_details 'calc w=1/[\s^2^(Fo^2^)+(0.0832P)^2^+15.7981P] where P=(Fo^2^+2Fc^2^)/3'
_refine_ls_weighting_scheme calc
_refine_ls_wR_factor_gt 0.1562
_refine_ls_wR_factor_ref 0.1609
_reflns_number_gt 6307
_reflns_number_total 6956
_reflns_threshold_expression >2sigma(I)
_cod_data_source_file c3dt50752a.cif
_cod_data_source_block new1
_cod_depositor_comments
;
The following automatic conversions were performed:

'_symmetry_cell_setting' value 'Triclinic' changed to 'triclinic'
according to /home/saulius/struct/CIF-dictionaries/cif_core.dic
dictionary named 'cif_core.dic' version 2.4.2 from 2011-04-26.

Automatic conversion script
Id: cif_fix_values 1891 2012-01-12 08:04:46Z andrius 
;
_cod_original_sg_symbol_H-M P-1
_cod_database_code 7023118

loop_
_symmetry_equiv_pos_as_xyz
'x, y, z'
'-x, -y, -z'

loop_
_atom_site_label
_atom_site_type_symbol
_atom_site_fract_x
_atom_site_fract_y
_atom_site_fract_z
_atom_site_U_iso_or_equiv
_atom_site_adp_type
_atom_site_occupancy
_atom_site_symmetry_multiplicity
_atom_site_calc_flag
_atom_site_refinement_flags
_atom_site_disorder_assembly
_atom_site_disorder_group
C1 C 0.7468(7) 0.4956(7) 0.4895(5) 0.0234(13) Uani 1 1 d . . .
H1 H 0.7577 0.4057 0.4992 0.028 Uiso 1 1 calc R . .
C2 C 0.7375(7) 0.5545(6) 0.3890(5) 0.0218(12) Uani 1 1 d . . .
C3 C 0.7161(7) 0.6866(7) 0.3640(5) 0.0249(13) Uani 1 1 d . . .
C4 C 0.7037(8) 0.7421(7) 0.2646(6) 0.0293(15) Uani 1 1 d . . .
C5 C 0.7150(8) 0.6576(8) 0.1960(5) 0.0295(15) Uani 1 1 d . . .
H5 H 0.7057 0.6920 0.1290 0.035 Uiso 1 1 calc R . .
C6 C 0.7391(7) 0.5252(7) 0.2178(5) 0.0257(14) Uani 1 1 d . A .
C7 C 0.7481(7) 0.4760(7) 0.3162(5) 0.0243(13) Uani 1 1 d . . .
H7 H 0.7617 0.3870 0.3341 0.029 Uiso 1 1 calc R . .
C8 C 0.6739(10) 0.8843(8) 0.2368(6) 0.0372(18) Uani 1 1 d . . .
C9 C 0.5409(11) 0.9311(10) 0.2837(7) 0.049(2) Uani 1 1 d . . .
H9A H 0.4654 0.8894 0.2598 0.074 Uiso 1 1 calc R . .
H9B H 0.5249 1.0230 0.2661 0.074 Uiso 1 1 calc R . .
H9C H 0.5478 0.9107 0.3550 0.074 Uiso 1 1 calc R . .
C10 C 0.7933(12) 0.9512(9) 0.2710(8) 0.049(2) Uani 1 1 d . . .
H10A H 0.8018 0.9333 0.3424 0.074 Uiso 1 1 calc R . .
H10B H 0.7771 1.0427 0.2517 0.074 Uiso 1 1 calc R . .
H10C H 0.8773 0.9202 0.2408 0.074 Uiso 1 1 calc R . .
C11 C 0.6598(13) 0.9203(10) 0.1263(7) 0.053(3) Uani 1 1 d . . .
H11A H 0.7434 0.8918 0.0944 0.080 Uiso 1 1 calc R . .
H11B H 0.6435 1.0124 0.1110 0.080 Uiso 1 1 calc R . .
H11C H 0.5834 0.8797 0.1025 0.080 Uiso 1 1 calc R . .
C12 C 0.7519(9) 0.4398(8) 0.1372(6) 0.0347(17) Uani 1 1 d . . .
C13 C 0.8699(16) 0.4825(15) 0.0701(11) 0.043(4) Uani 0.625(15) 1 d P A 1
H13A H 0.9551 0.4688 0.1073 0.064 Uiso 0.625(15) 1 calc PR A 1
H13B H 0.8529 0.5726 0.0453 0.064 Uiso 0.625(15) 1 calc PR A 1
H13C H 0.8764 0.4331 0.0150 0.064 Uiso 0.625(15) 1 calc PR A 1
C14 C 0.769(2) 0.3057(14) 0.1745(11) 0.050(4) Uani 0.625(15) 1 d P A 1
H14A H 0.7777 0.2561 0.1196 0.075 Uiso 0.625(15) 1 calc PR A 1
H14B H 0.6905 0.2818 0.2141 0.075 Uiso 0.625(15) 1 calc PR A 1
H14C H 0.8516 0.2887 0.2150 0.075 Uiso 0.625(15) 1 calc PR A 1
C15 C 0.6231(18) 0.4703(18) 0.0701(12) 0.051(4) Uani 0.625(15) 1 d P A 1
H15A H 0.6217 0.4077 0.0244 0.076 Uiso 0.625(15) 1 calc PR A 1
H15B H 0.6257 0.5551 0.0334 0.076 Uiso 0.625(15) 1 calc PR A 1
H15C H 0.5414 0.4674 0.1107 0.076 Uiso 0.625(15) 1 calc PR A 1
C15A C 0.887(3) 0.348(3) 0.160(2) 0.054(8) Uani 0.375(15) 1 d P A 2
H15D H 0.8857 0.3071 0.2279 0.081 Uiso 0.375(15) 1 calc PR A 2
H15E H 0.9667 0.3977 0.1505 0.081 Uiso 0.375(15) 1 calc PR A 2
H15F H 0.8927 0.2834 0.1158 0.081 Uiso 0.375(15) 1 calc PR A 2
C14A C 0.757(3) 0.503(2) 0.0378(16) 0.041(6) Uani 0.375(15) 1 d P A 2
H14D H 0.7783 0.4402 -0.0068 0.061 Uiso 0.375(15) 1 calc PR A 2
H14E H 0.8281 0.5628 0.0330 0.061 Uiso 0.375(15) 1 calc PR A 2
H14F H 0.6695 0.5492 0.0200 0.061 Uiso 0.375(15) 1 calc PR A 2
C13A C 0.634(3) 0.347(3) 0.148(2) 0.051(7) Uani 0.375(15) 1 d P A 2
H13D H 0.6471 0.2868 0.1003 0.077 Uiso 0.375(15) 1 calc PR A 2
H13E H 0.5462 0.3964 0.1354 0.077 Uiso 0.375(15) 1 calc PR A 2
H13F H 0.6349 0.3010 0.2141 0.077 Uiso 0.375(15) 1 calc PR A 2
C16 C 0.7555(7) 0.4645(6) 0.6578(5) 0.0216(12) Uani 1 1 d . . .
C17 C 0.6419(8) 0.4296(9) 0.7101(6) 0.0365(18) Uani 1 1 d . . .
H17 H 0.5540 0.4619 0.6869 0.044 Uiso 1 1 calc R . .
C18 C 0.6566(8) 0.3475(8) 0.7963(6) 0.0351(17) Uani 1 1 d . . .
H18 H 0.5783 0.3239 0.8322 0.042 Uiso 1 1 calc R . .
C19 C 0.7826(8) 0.2996(7) 0.8307(5) 0.0304(15) Uani 1 1 d . . .
C20 C 0.8972(8) 0.3354(8) 0.7795(6) 0.0331(16) Uani 1 1 d . . .
H20 H 0.9849 0.3032 0.8032 0.040 Uiso 1 1 calc R . .
C21 C 0.8829(8) 0.4191(8) 0.6930(6) 0.0321(16) Uani 1 1 d . . .
H21 H 0.9613 0.4451 0.6581 0.039 Uiso 1 1 calc R . .
C22 C 0.9109(12) 0.1483(11) 0.9430(8) 0.057(3) Uani 1 1 d . . .
H22A H 0.9441 0.1024 0.8895 0.086 Uiso 1 1 calc R . .
H22B H 0.8984 0.0879 1.0016 0.086 Uiso 1 1 calc R . .
H22C H 0.9771 0.2072 0.9568 0.086 Uiso 1 1 calc R . .
C23 C 0.748(2) 0.6912(12) 0.8085(8) 0.086(5) Uani 1 1 d . . .
H23A H 0.8300 0.6324 0.8231 0.103 Uiso 1 1 calc R . .
H23B H 0.6682 0.6451 0.8310 0.103 Uiso 1 1 calc R . .
C24 C 0.755(2) 0.7983(16) 0.8635(9) 0.101(6) Uani 1 1 d . . .
H24A H 0.8387 0.8397 0.8464 0.152 Uiso 1 1 calc R . .
H24B H 0.7556 0.7679 0.9338 0.152 Uiso 1 1 calc R . .
H24C H 0.6764 0.8590 0.8474 0.152 Uiso 1 1 calc R . .
C25 C 0.7856(14) 1.0528(10) 0.5523(9) 0.060(3) Uani 1 1 d . . .
H25A H 0.7135 1.1211 0.5327 0.072 Uiso 1 1 calc R . .
H25B H 0.8546 1.0556 0.4999 0.072 Uiso 1 1 calc R . .
C26 C 0.8474(16) 1.0759(15) 0.6409(11) 0.084(5) Uani 1 1 d . . .
H26A H 0.7808 1.0692 0.6939 0.126 Uiso 1 1 calc R . .
H26B H 0.8793 1.1612 0.6320 0.126 Uiso 1 1 calc R . .
H26C H 0.9245 1.0134 0.6574 0.126 Uiso 1 1 calc R . .
Cl1 Cl 0.4851(2) 0.7472(2) 0.5859(2) 0.0507(6) Uani 1 1 d . . .
Cl2 Cl 0.9659(3) 0.7318(2) 0.5592(2) 0.0539(7) Uani 1 1 d . . .
N1 N 0.7422(6) 0.5496(6) 0.5673(4) 0.0240(12) Uani 1 1 d . . .
O1 O 0.7091(6) 0.7604(5) 0.4351(4) 0.0301(11) Uani 1 1 d . . .
O2 O 0.7384(7) 0.7252(6) 0.7095(4) 0.0378(13) Uani 1 1 d . . .
O3 O 0.7284(6) 0.9344(5) 0.5611(4) 0.0353(12) Uani 1 1 d . . .
O4 O 0.7858(7) 0.2165(6) 0.9157(4) 0.0414(14) Uani 1 1 d . . .
Ta1 Ta 0.72437(3) 0.76211(3) 0.575010(19) 0.02514(11) Uani 1 1 d . . .

loop_
_atom_site_aniso_label
_atom_site_aniso_U_11
_atom_site_aniso_U_22
_atom_site_aniso_U_33
_atom_site_aniso_U_23
_atom_site_aniso_U_13
_atom_site_aniso_U_12
C1 0.028(3) 0.022(3) 0.020(3) -0.001(3) -0.003(2) -0.002(2)
C2 0.024(3) 0.023(3) 0.019(3) -0.006(3) 0.001(2) 0.000(2)
C3 0.030(3) 0.027(3) 0.018(3) -0.005(3) 0.002(2) -0.003(3)
C4 0.037(4) 0.026(3) 0.025(3) -0.001(3) 0.003(3) -0.011(3)
C5 0.034(4) 0.035(4) 0.019(3) -0.001(3) 0.004(3) 0.000(3)
C6 0.028(3) 0.031(4) 0.020(3) -0.007(3) 0.003(3) -0.004(3)
C7 0.028(3) 0.025(3) 0.021(3) -0.006(3) 0.003(2) -0.003(3)
C8 0.054(5) 0.028(4) 0.028(4) -0.001(3) 0.002(3) 0.002(3)
C9 0.061(6) 0.041(5) 0.042(5) -0.006(4) 0.003(4) 0.015(4)
C10 0.072(7) 0.030(4) 0.046(5) -0.001(4) 0.004(5) -0.015(4)
C11 0.085(8) 0.037(5) 0.034(5) 0.005(4) 0.003(5) 0.004(5)
C12 0.043(4) 0.039(4) 0.024(3) -0.013(3) 0.005(3) -0.005(3)
C13 0.051(9) 0.045(8) 0.032(7) -0.011(6) 0.010(6) 0.003(6)
C14 0.090(13) 0.034(7) 0.029(7) -0.011(6) 0.013(7) -0.007(8)
C15 0.058(10) 0.061(10) 0.039(8) -0.026(8) 0.001(7) -0.010(8)
C15A 0.056(16) 0.068(19) 0.043(14) -0.032(14) -0.002(12) 0.020(14)
C14A 0.064(16) 0.041(12) 0.022(10) -0.019(9) 0.012(10) -0.010(11)
C13A 0.064(17) 0.055(16) 0.040(13) -0.016(12) -0.001(12) -0.021(13)
C16 0.028(3) 0.021(3) 0.017(3) -0.005(2) 0.001(2) -0.004(2)
C17 0.026(3) 0.047(5) 0.033(4) 0.010(4) -0.002(3) -0.005(3)
C18 0.031(4) 0.041(4) 0.031(4) 0.005(3) 0.008(3) -0.005(3)
C19 0.044(4) 0.024(3) 0.022(3) -0.001(3) 0.000(3) -0.003(3)
C20 0.028(3) 0.034(4) 0.035(4) 0.003(3) -0.005(3) 0.001(3)
C21 0.025(3) 0.035(4) 0.034(4) 0.003(3) 0.006(3) -0.004(3)
C22 0.069(7) 0.051(6) 0.044(5) 0.010(5) 0.000(5) 0.016(5)
C23 0.179(17) 0.045(6) 0.033(5) -0.003(5) -0.021(7) -0.002(8)
C24 0.182(19) 0.089(11) 0.032(6) -0.022(7) -0.030(8) 0.017(11)
C25 0.084(8) 0.031(5) 0.066(7) 0.004(5) -0.019(6) -0.024(5)
C26 0.099(11) 0.090(10) 0.082(9) -0.052(8) 0.023(8) -0.053(9)
Cl1 0.0401(11) 0.0444(12) 0.0672(16) -0.0028(11) 0.0086(10) -0.0093(9)
Cl2 0.0463(12) 0.0439(12) 0.0687(16) 0.0138(11) -0.0128(11) -0.0219(10)
N1 0.026(3) 0.026(3) 0.019(3) 0.002(2) -0.001(2) -0.004(2)
O1 0.047(3) 0.023(2) 0.021(2) -0.005(2) 0.000(2) -0.003(2)
O2 0.058(4) 0.035(3) 0.023(3) -0.010(2) -0.001(2) -0.008(3)
O3 0.051(3) 0.022(3) 0.036(3) -0.010(2) -0.003(3) -0.009(2)
O4 0.052(4) 0.041(3) 0.027(3) 0.009(3) 0.003(3) 0.005(3)
Ta1 0.03494(17) 0.02186(16) 0.01990(16) -0.00521(10) 0.00034(11) -0.00601(11)

loop_
_atom_type_symbol
_atom_type_description
_atom_type_scat_dispersion_real
_atom_type_scat_dispersion_imag
_atom_type_scat_source
C C 0.0033 0.0016 'International Tables Vol C Tables 4.2.6.8 and 6.1.1.4'
H H 0.0000 0.0000 'International Tables Vol C Tables 4.2.6.8 and 6.1.1.4'
N N 0.0061 0.0033 'International Tables Vol C Tables 4.2.6.8 and 6.1.1.4'
O O 0.0106 0.0060 'International Tables Vol C Tables 4.2.6.8 and 6.1.1.4'
Cl Cl 0.1484 0.1585 'International Tables Vol C Tables 4.2.6.8 and 6.1.1.4'
Ta Ta -0.7052 6.5227 'International Tables Vol C Tables 4.2.6.8 and 6.1.1.4'

loop_
_geom_angle_atom_site_label_1
_geom_angle_atom_site_label_2
_geom_angle_atom_site_label_3
_geom_angle
N1 C1 C2 128.0(7)
N1 C1 H1 116.0
C2 C1 H1 116.0
C7 C2 C3 120.2(6)
C7 C2 C1 117.7(6)
C3 C2 C1 122.1(6)
O1 C3 C2 119.1(6)
O1 C3 C4 119.8(7)
C2 C3 C4 121.0(7)
C5 C4 C3 115.5(7)
C5 C4 C8 122.9(7)
C3 C4 C8 121.5(7)
C4 C5 C6 125.2(7)
C4 C5 H5 117.4
C6 C5 H5 117.4
C7 C6 C5 116.7(7)
C7 C6 C12 121.7(7)
C5 C6 C12 121.6(7)
C6 C7 C2 121.3(7)
C6 C7 H7 119.4
C2 C7 H7 119.4
C4 C8 C11 111.7(7)
C4 C8 C10 108.4(7)
C11 C8 C10 107.7(8)
C4 C8 C9 110.9(7)
C11 C8 C9 107.7(8)
C10 C8 C9 110.4(8)
C8 C9 H9A 109.5
C8 C9 H9B 109.5
H9A C9 H9B 109.5
C8 C9 H9C 109.5
H9A C9 H9C 109.5
H9B C9 H9C 109.5
C8 C10 H10A 109.5
C8 C10 H10B 109.5
H10A C10 H10B 109.5
C8 C10 H10C 109.5
H10A C10 H10C 109.5
H10B C10 H10C 109.5
C8 C11 H11A 109.5
C8 C11 H11B 109.5
H11A C11 H11B 109.5
C8 C11 H11C 109.5
H11A C11 H11C 109.5
H11B C11 H11C 109.5
C14A C12 C14 130.1(13)
C14A C12 C6 116.3(11)
C14 C12 C6 113.3(8)
C14A C12 C13 46.8(12)
C14 C12 C13 112.2(11)
C6 C12 C13 107.7(8)
C14A C12 C15 57.5(13)
C14 C12 C15 111.1(12)
C6 C12 C15 108.0(9)
C13 C12 C15 104.1(10)
C14A C12 C13A 110.3(15)
C14 C12 C13A 55.2(14)
C6 C12 C13A 109.5(12)
C13 C12 C13A 142.6(13)
C15 C12 C13A 60.2(13)
C14A C12 C15A 109.1(17)
C14 C12 C15A 49.7(15)
C6 C12 C15A 106.7(11)
C13 C12 C15A 68.3(14)
C15 C12 C15A 145.1(13)
C13A C12 C15A 104.2(19)
C12 C13 H13A 109.5
C12 C13 H13B 109.5
C12 C13 H13C 109.5
C12 C14 H14A 109.5
C12 C14 H14B 109.5
C12 C14 H14C 109.5
C12 C15 H15A 109.5
C12 C15 H15B 109.5
C12 C15 H15C 109.5
C12 C15A H15D 109.5
C12 C15A H15E 109.5
H15D C15A H15E 109.5
C12 C15A H15F 109.5
H15D C15A H15F 109.5
H15E C15A H15F 109.5
C12 C14A H14D 109.5
C12 C14A H14E 109.5
H14D C14A H14E 109.5
C12 C14A H14F 109.5
H14D C14A H14F 109.5
H14E C14A H14F 109.5
C12 C13A H13D 109.5
C12 C13A H13E 109.5
H13D C13A H13E 109.5
C12 C13A H13F 109.5
H13D C13A H13F 109.5
H13E C13A H13F 109.5
C21 C16 C17 119.7(7)
C21 C16 N1 119.7(6)
C17 C16 N1 120.6(6)
C16 C17 C18 119.7(7)
C16 C17 H17 120.1
C18 C17 H17 120.1
C19 C18 C17 121.0(7)
C19 C18 H18 119.5
C17 C18 H18 119.5
C18 C19 O4 116.4(7)
C18 C19 C20 119.7(7)
O4 C19 C20 123.9(7)
C19 C20 C21 119.5(7)
C19 C20 H20 120.3
C21 C20 H20 120.3
C16 C21 C20 120.3(7)
C16 C21 H21 119.9
C20 C21 H21 119.9
O4 C22 H22A 109.5
O4 C22 H22B 109.5
H22A C22 H22B 109.5
O4 C22 H22C 109.5
H22A C22 H22C 109.5
H22B C22 H22C 109.5
O2 C23 C24 113.8(11)
O2 C23 H23A 108.8
C24 C23 H23A 108.8
O2 C23 H23B 108.8
C24 C23 H23B 108.8
H23A C23 H23B 107.7
C23 C24 H24A 109.5
C23 C24 H24B 109.5
H24A C24 H24B 109.5
C23 C24 H24C 109.5
H24A C24 H24C 109.5
H24B C24 H24C 109.5
O3 C25 C26 113.0(10)
O3 C25 H25A 109.0
C26 C25 H25A 109.0
O3 C25 H25B 109.0
C26 C25 H25B 109.0
H25A C25 H25B 107.8
C25 C26 H26A 109.5
C25 C26 H26B 109.5
H26A C26 H26B 109.5
C25 C26 H26C 109.5
H26A C26 H26C 109.5
H26B C26 H26C 109.5
C1 N1 C16 115.0(6)
C1 N1 Ta1 126.7(5)
C16 N1 Ta1 118.3(4)
C3 O1 Ta1 144.5(5)
C23 O2 Ta1 176.9(7)
C25 O3 Ta1 157.8(7)
C19 O4 C22 117.3(7)
O3 Ta1 O2 100.1(3)
O3 Ta1 O1 92.6(2)
O2 Ta1 O1 167.2(2)
O3 Ta1 N1 169.7(2)
O2 Ta1 N1 88.1(2)
O1 Ta1 N1 79.2(2)
O3 Ta1 Cl1 99.6(2)
O2 Ta1 Cl1 89.8(2)
O1 Ta1 Cl1 88.22(19)
N1 Ta1 Cl1 86.63(16)
O3 Ta1 Cl2 92.0(2)
O2 Ta1 Cl2 90.9(2)
O1 Ta1 Cl2 88.50(19)
N1 Ta1 Cl2 81.52(16)
Cl1 Ta1 Cl2 168.10(9)

loop_
_geom_bond_atom_site_label_1
_geom_bond_atom_site_label_2
_geom_bond_distance
C1 N1 1.284(9)
C1 C2 1.446(9)
C1 H1 0.9500
C2 C7 1.390(10)
C2 C3 1.407(10)
C3 O1 1.337(9)
C3 C4 1.421(10)
C4 C5 1.391(11)
C4 C8 1.523(11)
C5 C6 1.409(11)
C5 H5 0.9500
C6 C7 1.390(10)
C6 C12 1.528(11)
C7 H7 0.9500
C8 C11 1.526(12)
C8 C10 1.536(14)
C8 C9 1.538(13)
C9 H9A 0.9800
C9 H9B 0.9800
C9 H9C 0.9800
C10 H10A 0.9800
C10 H10B 0.9800
C10 H10C 0.9800
C11 H11A 0.9800
C11 H11B 0.9800
C11 H11C 0.9800
C12 C14A 1.45(2)
C12 C14 1.455(17)
C12 C13 1.545(17)
C12 C15 1.565(19)
C12 C13A 1.59(3)
C12 C15A 1.60(3)
C13 H13A 0.9800
C13 H13B 0.9800
C13 H13C 0.9800
C14 H14A 0.9800
C14 H14B 0.9800
C14 H14C 0.9800
C15 H15A 0.9800
C15 H15B 0.9800
C15 H15C 0.9800
C15A H15D 0.9800
C15A H15E 0.9800
C15A H15F 0.9800
C14A H14D 0.9800
C14A H14E 0.9800
C14A H14F 0.9800
C13A H13D 0.9800
C13A H13E 0.9800
C13A H13F 0.9800
C16 C21 1.380(10)
C16 C17 1.381(10)
C16 N1 1.443(8)
C17 C18 1.381(11)
C17 H17 0.9500
C18 C19 1.370(11)
C18 H18 0.9500
C19 O4 1.372(9)
C19 C20 1.385(11)
C20 C21 1.394(11)
C20 H20 0.9500
C21 H21 0.9500
C22 O4 1.410(12)
C22 H22A 0.9800
C22 H22B 0.9800
C22 H22C 0.9800
C23 O2 1.367(12)
C23 C24 1.462(19)
C23 H23A 0.9900
C23 H23B 0.9900
C24 H24A 0.9800
C24 H24B 0.9800
C24 H24C 0.9800
C25 O3 1.417(10)
C25 C26 1.428(17)
C25 H25A 0.9900
C25 H25B 0.9900
C26 H26A 0.9800
C26 H26B 0.9800
C26 H26C 0.9800
Cl1 Ta1 2.386(2)
Cl2 Ta1 2.396(3)
N1 Ta1 2.281(6)
O1 Ta1 1.939(5)
O2 Ta1 1.849(6)
O3 Ta1 1.830(5)

loop_
_geom_torsion_atom_site_label_1
_geom_torsion_atom_site_label_2
_geom_torsion_atom_site_label_3
_geom_torsion_atom_site_label_4
_geom_torsion
N1 C1 C2 C7 178.7(7)
N1 C1 C2 C3 -2.4(11)
C7 C2 C3 O1 -178.6(6)
C1 C2 C3 O1 2.5(10)
C7 C2 C3 C4 0.6(11)
C1 C2 C3 C4 -178.3(7)
O1 C3 C4 C5 178.8(7)
C2 C3 C4 C5 -0.4(11)
O1 C3 C4 C8 -3.8(11)
C2 C3 C4 C8 177.1(7)
C3 C4 C5 C6 -1.0(12)
C8 C4 C5 C6 -178.4(8)
C4 C5 C6 C7 2.0(11)
C4 C5 C6 C12 -179.2(7)
C5 C6 C7 C2 -1.8(10)
C12 C6 C7 C2 179.5(7)
C3 C2 C7 C6 0.5(11)
C1 C2 C7 C6 179.5(6)
C5 C4 C8 C11 -0.5(12)
C3 C4 C8 C11 -177.7(8)
C5 C4 C8 C10 -119.0(9)
C3 C4 C8 C10 63.7(10)
C5 C4 C8 C9 119.6(9)
C3 C4 C8 C9 -57.6(11)
C7 C6 C12 C14A -172.7(14)
C5 C6 C12 C14A 8.6(16)
C7 C6 C12 C14 1.9(14)
C5 C6 C12 C14 -176.9(11)
C7 C6 C12 C13 -122.8(9)
C5 C6 C12 C13 58.5(11)
C7 C6 C12 C15 125.4(10)
C5 C6 C12 C15 -53.4(11)
C7 C6 C12 C13A 61.4(15)
C5 C6 C12 C13A -117.3(14)
C7 C6 C12 C15A -50.8(16)
C5 C6 C12 C15A 130.5(15)
C21 C16 C17 C18 -1.3(13)
N1 C16 C17 C18 179.7(8)
C16 C17 C18 C19 -0.2(14)
C17 C18 C19 O4 -178.5(8)
C17 C18 C19 C20 1.2(14)
C18 C19 C20 C21 -0.6(13)
O4 C19 C20 C21 179.1(8)
C17 C16 C21 C20 1.9(12)
N1 C16 C21 C20 -179.1(7)
C19 C20 C21 C16 -1.0(13)
C2 C1 N1 C16 -179.5(6)
C2 C1 N1 Ta1 -2.3(11)
C21 C16 N1 C1 83.8(8)
C17 C16 N1 C1 -97.2(9)
C21 C16 N1 Ta1 -93.7(7)
C17 C16 N1 Ta1 85.3(8)
C2 C3 O1 Ta1 3.7(13)
C4 C3 O1 Ta1 -175.5(6)
C24 C23 O2 Ta1 -176(17)
C26 C25 O3 Ta1 -70(2)
C18 C19 O4 C22 168.6(9)
C20 C19 O4 C22 -11.1(13)
C25 O3 Ta1 O2 84.0(18)
C25 O3 Ta1 O1 -95.9(18)
C25 O3 Ta1 N1 -58(2)
C25 O3 Ta1 Cl1 175.5(17)
C25 O3 Ta1 Cl2 -7.3(18)
C23 O2 Ta1 O3 177(100)
C23 O2 Ta1 O1 -4(19)
C23 O2 Ta1 N1 -10(18)
C23 O2 Ta1 Cl1 77(18)
C23 O2 Ta1 Cl2 -91(18)
C3 O1 Ta1 O3 167.5(9)
C3 O1 Ta1 O2 -11.8(17)
C3 O1 Ta1 N1 -6.1(9)
C3 O1 Ta1 Cl1 -93.0(9)
C3 O1 Ta1 Cl2 75.5(9)
C1 N1 Ta1 O3 -33.7(16)
C16 N1 Ta1 O3 143.5(12)
C1 N1 Ta1 O2 -176.6(6)
C16 N1 Ta1 O2 0.6(5)
C1 N1 Ta1 O1 4.7(6)
C16 N1 Ta1 O1 -178.2(5)
C1 N1 Ta1 Cl1 93.5(6)
C16 N1 Ta1 Cl1 -89.3(5)
C1 N1 Ta1 Cl2 -85.4(6)
C16 N1 Ta1 Cl2 91.8(5)
